data_7019332
loop_
_publ_author_name
'Mason, Kevin'
'Chang, John'
'Prescimone, Alessandro'
'Garlatti, Elena'
'Carretta, Stefano'
'Tasker, Peter A.'
'Brechin, Euan K.'

_publ_section_title
;
 Linking [M(III)(3)] triangles with &quot;double-headed&quot; phenolic
 oximes.
;
_journal_issue 29
_journal_name_full 'Dalton transactions (Cambridge, England : 2003)'
_journal_page_first 8777
_journal_page_last 8785
_journal_paper_doi 10.1039/c2dt30189j
_journal_volume 41
_journal_year 2012
_chemical_compound_source K.Mason
_chemical_formula_moiety '[Fe6O(OH)7(oxime)3][BF4]3.4H2O.9MeOH'
_chemical_formula_sum 'C111 H195 B3 F12 Fe6 N12 O33'
_chemical_formula_weight 2821.28
_space_group_IT_number 167
_symmetry_cell_setting trigonal
_symmetry_space_group_name_Hall '-R 3 2"c'
_symmetry_space_group_name_H-M 'R -3 c :H'
_atom_sites_solution_hydrogens geom
_atom_sites_solution_primary direct
_audit_creation_date 11-06-29
_audit_creation_method CRYSTALS_ver_14.05
_cell_angle_alpha 90
_cell_angle_beta 90
_cell_angle_gamma 120
_cell_formula_units_Z 18
_cell_length_a 26.5317(4)
_cell_length_b 26.5317(4)
_cell_length_c 101.306(2)
_cell_measurement_reflns_used 29047
_cell_measurement_temperature 100.0
_cell_measurement_theta_max 51.6473
_cell_measurement_theta_min 1.9699
_cell_volume 61758.4(18)
_computing_cell_refinement
;
CrysAlisPro, Agilent Technologies,
Version 1.171.34.46 (release 25-11-2010 CrysAlis171 .NET)
(compiled Nov 25 2010,17:55:46)
;
_computing_data_collection
;
CrysAlisPro, Agilent Technologies,
Version 1.171.34.46 (release 25-11-2010 CrysAlis171 .NET)
(compiled Nov 25 2010,17:55:46)
;
_computing_data_reduction
;
CrysAlisPro, Agilent Technologies,
Version 1.171.34.46 (release 25-11-2010 CrysAlis171 .NET)
(compiled Nov 25 2010,17:55:46)
;
_computing_molecular_graphics 'CAMERON (Watkin et al., 1996)'
_computing_publication_material 'CRYSTALS (Betteridge et al., 2003)'
_computing_structure_refinement 'CRYSTALS (Betteridge et al., 2003)'
_computing_structure_solution 'SHELXS 86 (Sheldrick, 1986)'
_diffrn_ambient_temperature 100
_diffrn_detector_area_resol_mean 5.1574
_diffrn_measured_fraction_theta_full 1.000
_diffrn_measured_fraction_theta_max 0.995
_diffrn_measurement_device_type 'SuperNova, Dual, Cu at zero, Atlas'
_diffrn_measurement_method \w
_diffrn_radiation_monochromator mirror
_diffrn_radiation_source 'SuperNova (Cu) X-ray Source'
_diffrn_radiation_type 'Cu K\a'
_diffrn_radiation_wavelength 1.5418
_diffrn_reflns_av_R_equivalents 0.1257
_diffrn_reflns_av_sigmaI/netI 0.1515
_diffrn_reflns_limit_h_max 26
_diffrn_reflns_limit_h_min -26
_diffrn_reflns_limit_k_max 26
_diffrn_reflns_limit_k_min -26
_diffrn_reflns_limit_l_max 100
_diffrn_reflns_limit_l_min -103
_diffrn_reflns_number 115307
_diffrn_reflns_theta_full 50.671
_diffrn_reflns_theta_max 51.6473
_diffrn_reflns_theta_min 1.9699
_diffrn_standards_number 0
_exptl_absorpt_coefficient_mu 5.727
_exptl_absorpt_correction_T_max 1.00000
_exptl_absorpt_correction_T_min 0.21018
_exptl_absorpt_correction_type multi-scan
_exptl_absorpt_process_details
;
CrysAlisPro, Agilent Technologies,
Version 1.171.34.46 (release 25-11-2010 CrysAlis171 .NET)
(compiled Nov 25 2010,17:55:46)
Empirical absorption correction using spherical harmonics,
implemented in SCALE3 ABSPACK scaling algorithm.
;
_exptl_crystal_colour black
_exptl_crystal_density_diffrn 1.37
_exptl_crystal_density_method 'not measured'
_exptl_crystal_description block
_exptl_crystal_F_000 26783
_exptl_crystal_recrystallization_method
;
Slow evaporation of a MeOH/Pyridine solution
;
_exptl_crystal_size_max 0.270
_exptl_crystal_size_mid 0.250
_exptl_crystal_size_min 0.160
_platon_squeeze_details
;
This equates to 2981 e-/cell thus 165 e-/cluster that can be rationalised as
9MeOH (162 e-).
;
_refine_diff_density_max 1.81
_refine_diff_density_min -1.43
_refine_ls_extinction_method None
_refine_ls_goodness_of_fit_ref 1.0511
_refine_ls_hydrogen_treatment none
_refine_ls_matrix_type full
_refine_ls_number_parameters 638
_refine_ls_number_reflns 6609
_refine_ls_number_restraints 585
_refine_ls_R_factor_all 0.1564
_refine_ls_R_factor_gt 0.1468
_refine_ls_shift/su_max 0.0053838
_refine_ls_shift/su_mean 0.6417242
_refine_ls_structure_factor_coef F
_refine_ls_weighting_details
;
Method, part 1, Chebychev polynomial, (Watkin, 1994, Prince, 1982)
[weight] = 1.0/[A~0~*T~0~(x)+A~1~*T~1~(x) ... +A~n-1~]*T~n-1~(x)]
where A~i~ are the Chebychev coefficients listed below and x= Fcalc/Fmax
Method = Robust Weighting (Prince, 1982)
W = [weight] * [1-(deltaF/6*sigmaF)^2^]^2^
A~i~ are:
43.0 48.2 37.9 15.8
;
_refine_ls_weighting_scheme calc
_refine_ls_wR_factor_all 0.1920
_refine_ls_wR_factor_gt 0.1769
_refine_ls_wR_factor_ref 0.1769
_reflns_limit_h_max 0
_reflns_limit_h_min -23
_reflns_limit_k_max 26
_reflns_limit_k_min 0
_reflns_limit_l_max 102
_reflns_limit_l_min 0
_reflns_number_gt 6609
_reflns_number_total 7558
_reflns_threshold_expression I>2.0\s(I)
_oxford_diffrn_Wilson_B_factor 3.31
_oxford_diffrn_Wilson_scale 5.04
_oxford_refine_ls_r_factor_ref 0.1468
_oxford_refine_ls_scale 0.401(2)
_oxford_reflns_number_all 7542
_oxford_reflns_threshold_expression_ref I>2.0\s(I)
_oxford_structure_analysis_title 'pt1006 in R-3c'
_cod_data_source_file c2dt30189j.txt
_cod_data_source_block pt1006
_cod_depositor_comments
;
The following automatic conversions were performed:

'_symmetry_cell_setting' value 'Trigonal' changed to 'trigonal'
according to /home/saulius/struct/CIF-dictionaries/cif_core.dic
dictionary named 'cif_core.dic' version 2.4.1 from 2010-06-29.

Automatic conversion script
Id: cif_fix_values 1891 2012-01-12 08:04:46Z andrius 
;
_cod_original_cell_volume 61758.3(19)
_cod_original_sg_symbol_H-M 'R -3 c '
_cod_database_code 7019332
_reflns_odcompleteness_completeness 99.96
_reflns_odcompleteness_theta 50.38

loop_
_symmetry_equiv_pos_as_xyz
x,y,z
-x,-y,-z
x+1/3,y+2/3,z+2/3
-x+1/3,-y+2/3,-z+2/3
x+2/3,y+1/3,z+1/3
-x+2/3,-y+1/3,-z+1/3
-y,x-y,z
y,-x+y,-z
-y+1/3,x-y+2/3,z+2/3
y+1/3,-x+y+2/3,-z+2/3
-y+2/3,x-y+1/3,z+1/3
y+2/3,-x+y+1/3,-z+1/3
-x+y,-x,z
x-y,x,-z
-x+y+1/3,-x+2/3,z+2/3
x-y+1/3,x+2/3,-z+2/3
-x+y+2/3,-x+1/3,z+1/3
x-y+2/3,x+1/3,-z+1/3
-x+y,y,z+1/2
x-y,-y,-z+1/2
-x+y+1/3,y+2/3,z+7/6
x-y+1/3,-y+2/3,-z+7/6
-x+y+2/3,y+1/3,z+5/6
x-y+2/3,-y+1/3,-z+5/6
x,x-y,z+1/2
-x,-x+y,-z+1/2
x+1/3,x-y+2/3,z+7/6
-x+1/3,-x+y+2/3,-z+7/6
x+2/3,x-y+1/3,z+5/6
-x+2/3,-x+y+1/3,-z+5/6
-y,-x,z+1/2
y,x,-z+1/2
-y+1/3,-x+2/3,z+7/6
y+1/3,x+2/3,-z+7/6
-y+2/3,-x+1/3,z+5/6
y+2/3,x+1/3,-z+5/6

loop_
_atom_site_label
_atom_site_type_symbol
_atom_site_fract_x
_atom_site_fract_y
_atom_site_fract_z
_atom_site_U_iso_or_equiv
_atom_site_occupancy
_atom_site_adp_type
_atom_site_refinement_flags_posn
_atom_site_refinement_flags_adp
_atom_site_disorder_group
Fe1 Fe 0.36533(6) 0.33993(5) 0.439029(13) 0.0441 1.0000 Uani . . .
Fe3 Fe 0.24220(5) 0.28619(5) 0.424910(14) 0.0454 1.0000 Uani . . .
Fe5 Fe 0.39769(6) 0.24726(6) 0.422105(14) 0.0505 1.0000 Uani . . .
B71 B 0.6667 0.3333 0.39164(19) 0.0559 1.0000 Uani S TU .
B74 B 0.1864(5) 0.3896(4) 0.49731(9) 0.1399(19) 1.0000 Uiso D U .
F70 F 0.6100(3) 0.2979(3) 0.38833(7) 0.0878 1.0000 Uani . U .
F72 F 0.6667 0.3333 0.40598(11) 0.1231 1.0000 Uani S TU .
F73 F 0.2274(4) 0.4340(3) 0.48954(8) 0.139(2) 1.0000 Uiso D U .
F75 F 0.1986(4) 0.3446(3) 0.49788(9) 0.141(2) 1.0000 Uiso D U .
F76 F 0.1856(4) 0.4096(4) 0.50990(7) 0.140(2) 1.0000 Uiso D U .
F77 F 0.1320(3) 0.3681(4) 0.49152(9) 0.142(2) 1.0000 Uiso D U .
N7 N 0.1843(3) 0.1948(3) 0.42723(7) 0.0457 1.0000 Uani . U .
N21 N 0.1747(4) 0.3870(3) 0.45076(12) 0.0851 1.0000 Uani . U .
N32 N 0.4151(3) 0.2650(3) 0.44236(8) 0.0586 1.0000 Uani . U .
N42 N 0.4666(4) 0.1207(4) 0.41093(8) 0.0782 1.0000 Uani . U .
N51 N 0.3353(4) 0.3344(3) 0.48349(8) 0.0725 1.0000 Uani . U .
N58 N 0.4298(3) 0.4260(3) 0.43443(8) 0.0551 1.0000 Uani . U .
O2 O 0.2879(2) 0.2703(2) 0.43989(5) 0.0380 1.0000 Uani . . .
O4 O 0.3836(2) 0.3153(2) 0.42171(6) 0.0535 1.0000 Uani . . .
O6 O 0.4763(2) 0.2999(3) 0.41434(6) 0.0556 1.0000 Uani . U .
O11 O 0.1940(3) 0.2963(2) 0.43732(6) 0.0555 1.0000 Uani . U .
O27 O 0.3554(2) 0.2156(2) 0.40573(5) 0.0440 1.0000 Uani . . .
O28 O 0.4204(3) 0.1896(3) 0.42455(6) 0.0655 1.0000 Uani . U .
O33 O 0.4112(3) 0.3108(3) 0.44778(7) 0.0649 1.0000 Uani . U .
O55 O 0.3592(3) 0.3686(2) 0.45570(6) 0.0553 1.0000 Uani . U .
O59 O 0.4578(2) 0.4361(2) 0.42235(6) 0.0566 1.0000 Uani . U .
O69 O 0.3112(2) 0.3616(2) 0.42888(5) 0.0381 1.0000 Uani . . .
C8 C 0.1478(3) 0.1705(3) 0.43682(8) 0.0428 1.0000 Uani . U .
C9 C 0.1370(3) 0.2017(3) 0.44720(8) 0.0402 1.0000 Uani . U .
C10 C 0.1635(3) 0.2632(3) 0.44726(8) 0.0427 1.0000 Uani . U .
C12 C 0.1590(4) 0.2909(3) 0.45862(9) 0.0497 1.0000 Uani . U .
C13 C 0.1218(4) 0.2571(4) 0.46902(9) 0.0515 1.0000 Uani . U .
C14 C 0.0897(3) 0.1958(3) 0.46836(6) 0.0476 1.0000 Uani D U .
C15 C 0.0995(3) 0.1705(3) 0.45757(7) 0.0395 1.0000 Uani . U .
C16 C 0.0478(3) 0.1631(3) 0.47953(6) 0.0531 1.0000 Uani D U .
C17 C 0.0049(3) 0.1858(4) 0.48103(8) 0.0530 1.0000 Uani D U .
C18 C 0.0135(4) 0.0984(2) 0.47673(9) 0.0687 1.0000 Uani D U .
C19 C 0.0814(4) 0.1746(5) 0.49245(7) 0.0827 1.0000 Uani D U .
C20 C 0.1956(4) 0.3558(4) 0.45934(11) 0.0693 1.0000 Uani . U .
C22 C 0.2178(6) 0.4520(5) 0.4514(2) 0.1239 1.0000 Uani . U .
C23 C 0.2752(5) 0.4713(5) 0.4451(2) 0.1209 1.0000 Uani D U .
C24 C 0.2739(6) 0.4665(5) 0.4312(2) 0.1199 1.0000 Uani D U .
C25 C 0.3339(6) 0.4988(6) 0.42409(18) 0.1285 1.0000 Uani . U .
C26 C 0.1161(5) 0.3773(5) 0.45517(17) 0.1023 1.0000 Uani . U .
C29 C 0.4215(4) 0.1608(4) 0.43500(10) 0.0586 1.0000 Uani . U .
C30 C 0.4277(4) 0.1832(4) 0.44803(11) 0.0689 1.0000 Uani . U .
C31 C 0.4239(4) 0.2338(4) 0.45102(12) 0.0695 1.0000 Uani . U .
C34 C 0.4297(6) 0.1497(6) 0.45859(11) 0.0859 1.0000 Uani . U .
C35 C 0.4246(6) 0.0942(4) 0.45645(9) 0.1052 1.0000 Uani D U .
C39 C 0.4235(7) 0.0767(5) 0.44400(12) 0.0915 1.0000 Uani . U .
C40 C 0.4194(5) 0.1091(4) 0.43288(11) 0.0718 1.0000 Uani . U .
C41 C 0.4142(5) 0.0863(5) 0.41912(11) 0.0775 1.0000 Uani . U .
C43 C 0.4550(5) 0.0993(6) 0.39683(11) 0.0807 1.0000 Uani . U .
C44 C 0.4153(5) 0.1153(5) 0.38941(12) 0.0806 1.0000 Uani . U .
C45 C 0.4375(4) 0.1778(5) 0.38625(9) 0.0629 1.0000 Uani . U .
C46 C 0.2694(4) 0.1218(4) 0.45669(9) 0.0611 1.0000 Uani . U .
C47 C 0.2430(4) 0.1575(4) 0.46222(9) 0.0555 1.0000 Uani . U .
C48 C 0.2833(4) 0.2060(4) 0.47129(9) 0.0571 1.0000 Uani . U .
C49 C 0.2529(5) 0.2332(4) 0.47842(10) 0.0660 1.0000 Uani . U .
C50 C 0.2900(6) 0.2773(4) 0.48880(10) 0.0821 1.0000 Uani . U .
C52 C 0.3132(5) 0.3706(4) 0.47965(11) 0.0739 1.0000 Uani . U .
C53 C 0.3536(5) 0.4264(4) 0.47251(11) 0.0709 1.0000 Uani . U .
C54 C 0.3768(4) 0.4227(4) 0.46030(10) 0.0576 1.0000 Uani . U .
C56 C 0.4160(4) 0.4731(4) 0.45379(11) 0.0612 1.0000 Uani . U .
C57 C 0.4415(4) 0.4729(4) 0.44092(10) 0.0573 1.0000 Uani . U .
C60 C 0.4297(4) 0.5266(4) 0.45943(11) 0.0685 1.0000 Uani . U .
C61 C 0.4083(4) 0.5330(3) 0.47121(9) 0.0747 1.0000 Uani D U .
C62 C 0.3697(4) 0.4817(4) 0.47767(12) 0.0767 1.0000 Uani . U .
C67 C 0.3799(7) 0.3653(7) 0.49491(15) 0.111(3) 1.0000 Uiso . U .
C68 C 0.5183(6) 0.1205(6) 0.41625(12) 0.088(3) 1.0000 Uiso . U .
C36 C 0.4152(4) 0.0565(4) 0.46903(9) 0.1021(19) 1.0000 Uiso D U .
C37 C 0.4563(5) 0.0962(5) 0.48022(10) 0.102(2) 1.0000 Uiso D U .
C38 C 0.3503(4) 0.0274(5) 0.47368(12) 0.107(2) 1.0000 Uiso D U .
C1 C 0.4289(6) 0.0071(4) 0.46575(12) 0.104(2) 1.0000 Uiso D U .
C66 C 0.4481(6) 0.5950(6) 0.49140(8) 0.083(2) 0.7500 Uiso D U 1
C65 C 0.3663(4) 0.5935(5) 0.47915(14) 0.082(2) 0.7500 Uiso D U 1
C64 C 0.4666(5) 0.6418(4) 0.46932(11) 0.080(2) 0.7500 Uiso D U 1
C63 C 0.4228(3) 0.5913(3) 0.47747(7) 0.0799(17) 1.0000 Uiso D U .
C4 C 0.4828(7) 0.6189(9) 0.4840(3) 0.082(2) 0.2500 Uiso D . 2
C2 C 0.3766(8) 0.5835(8) 0.4875(2) 0.048(8) 0.2500 Uiso D . 2
C3 C 0.4246(14) 0.6323(8) 0.46640(17) 0.082(2) 0.2500 Uiso D . 2
O1 O 0.5375(3) 0.2396(3) 0.41202(7) 0.081(2) 1.0000 Uiso . . .
O3 O 0.1403(6) 0.3518(6) 0.42417(13) 0.071(4) 0.5000 Uiso . . .
O5 O 0.4328(6) 0.3423(7) 0.47197(14) 0.076(4) 0.5000 Uiso . . .
H81 H 0.1266 0.1292 0.4371 0.0506 1.0000 Uiso R . .
H131 H 0.1184 0.2762 0.4766 0.0608 1.0000 Uiso R . .
H151 H 0.0798 0.1292 0.4571 0.0458 1.0000 Uiso R . .
H171 H -0.0214 0.1657 0.4880 0.0637 1.0000 Uiso R . .
H172 H 0.0257 0.2263 0.4829 0.0637 1.0000 Uiso R . .
H173 H -0.0163 0.1793 0.4730 0.0637 1.0000 Uiso R . .
H181 H -0.0122 0.0789 0.4839 0.0836 1.0000 Uiso R . .
H182 H 0.0396 0.0839 0.4757 0.0836 1.0000 Uiso R . .
H183 H -0.0083 0.0917 0.4688 0.0836 1.0000 Uiso R . .
H191 H 0.0550 0.1541 0.4994 0.0983 1.0000 Uiso R . .
H192 H 0.1014 0.2151 0.4943 0.0983 1.0000 Uiso R . .
H193 H 0.1088 0.1616 0.4917 0.0983 1.0000 Uiso R . .
H201 H 0.1958 0.3674 0.4682 0.0817 1.0000 Uiso R . .
H202 H 0.2341 0.3665 0.4568 0.0817 1.0000 Uiso R . .
H221 H 0.2241 0.4629 0.4604 0.1451 1.0000 Uiso R . .
H222 H 0.2009 0.4718 0.4471 0.1451 1.0000 Uiso R . .
H231 H 0.3005 0.5108 0.4474 0.1445 1.0000 Uiso R . .
H232 H 0.2901 0.4480 0.4485 0.1445 1.0000 Uiso R . .
H241 H 0.2505 0.4817 0.4280 0.1418 1.0000 Uiso R . .
H242 H 0.2562 0.4264 0.4291 0.1418 1.0000 Uiso R . .
H251 H 0.3528 0.5383 0.4269 0.1554 1.0000 Uiso R . .
H252 H 0.3561 0.4816 0.4268 0.1554 1.0000 Uiso R . .
H261 H 0.1039 0.3977 0.4495 0.1176 1.0000 Uiso R . .
H262 H 0.1191 0.3910 0.4640 0.1176 1.0000 Uiso R . .
H263 H 0.0885 0.3368 0.4549 0.1176 1.0000 Uiso R . .
H311 H 0.4285 0.2458 0.4600 0.0810 1.0000 Uiso R . .
H341 H 0.4347 0.1644 0.4673 0.1022 1.0000 Uiso R . .
H391 H 0.4248 0.0421 0.4424 0.1095 1.0000 Uiso R . .
H411 H 0.4070 0.0475 0.4196 0.0912 1.0000 Uiso R . .
H412 H 0.3821 0.0865 0.4150 0.0912 1.0000 Uiso R . .
H431 H 0.4380 0.0581 0.3968 0.0938 1.0000 Uiso R . .
H432 H 0.4913 0.1163 0.3923 0.0938 1.0000 Uiso R . .
H441 H 0.3810 0.1021 0.3946 0.0962 1.0000 Uiso R . .
H442 H 0.4058 0.0948 0.3813 0.0962 1.0000 Uiso R . .
H451 H 0.4402 0.1979 0.3942 0.0741 1.0000 Uiso R . .
H452 H 0.4750 0.1937 0.3824 0.0741 1.0000 Uiso R . .
H461 H 0.2780 0.1043 0.4639 0.0726 1.0000 Uiso R . .
H462 H 0.3044 0.1475 0.4522 0.0726 1.0000 Uiso R . .
H471 H 0.2088 0.1320 0.4670 0.0659 1.0000 Uiso R . .
H472 H 0.2332 0.1738 0.4550 0.0659 1.0000 Uiso R . .
H481 H 0.2986 0.1909 0.4776 0.0681 1.0000 Uiso R . .
H482 H 0.3143 0.2351 0.4662 0.0681 1.0000 Uiso R . .
H491 H 0.2191 0.2032 0.4826 0.0781 1.0000 Uiso R . .
H492 H 0.2418 0.2523 0.4721 0.0781 1.0000 Uiso R . .
H501 H 0.2651 0.2838 0.4944 0.0976 1.0000 Uiso R . .
H502 H 0.3090 0.2613 0.4938 0.0976 1.0000 Uiso R . .
H521 H 0.3004 0.3809 0.4874 0.0883 1.0000 Uiso R . .
H522 H 0.2808 0.3484 0.4740 0.0883 1.0000 Uiso R . .
H571 H 0.4685 0.5093 0.4371 0.0674 1.0000 Uiso R . .
H601 H 0.4559 0.5609 0.4548 0.0801 1.0000 Uiso R . .
H621 H 0.3534 0.4840 0.4858 0.0919 1.0000 Uiso R . .
H671 H 0.4095 0.4022 0.4918 0.1343 1.0000 Uiso R . .
H672 H 0.3617 0.3705 0.5024 0.1343 1.0000 Uiso R . .
H673 H 0.3965 0.3421 0.4972 0.1343 1.0000 Uiso R . .
H681 H 0.5508 0.1430 0.4107 0.1037 1.0000 Uiso R . .
H682 H 0.5264 0.1364 0.4249 0.1037 1.0000 Uiso R . .
H683 H 0.5106 0.0815 0.4165 0.1037 1.0000 Uiso R . .
H371 H 0.4508 0.0734 0.4879 0.1224 1.0000 Uiso R . .
H372 H 0.4473 0.1259 0.4822 0.1224 1.0000 Uiso R . .
H373 H 0.4956 0.1135 0.4774 0.1224 1.0000 Uiso R . .
H381 H 0.3452 0.0044 0.4813 0.1278 1.0000 Uiso R . .
H382 H 0.3410 0.0567 0.4757 0.1278 1.0000 Uiso R . .
H383 H 0.3255 0.0034 0.4668 0.1278 1.0000 Uiso R . .
H11 H 0.4231 -0.0159 0.4734 0.1241 1.0000 Uiso R . .
H12 H 0.4682 0.0239 0.4629 0.1241 1.0000 Uiso R . .
H13 H 0.4038 -0.0167 0.4589 0.1241 1.0000 Uiso R . .
H661 H 0.4572 0.6310 0.4954 0.0993 0.7500 Uiso R . 1
H662 H 0.4205 0.5638 0.4967 0.0993 0.7500 Uiso R . 1
H663 H 0.4824 0.5925 0.4906 0.0993 0.7500 Uiso R . 1
H651 H 0.3751 0.6296 0.4830 0.0980 0.7500 Uiso R . 1
H652 H 0.3404 0.5625 0.4847 0.0980 0.7500 Uiso R . 1
H653 H 0.3484 0.5897 0.4708 0.0980 0.7500 Uiso R . 1
H641 H 0.4749 0.6774 0.4734 0.0955 0.7500 Uiso R . 1
H642 H 0.5014 0.6402 0.4686 0.0955 0.7500 Uiso R . 1
H643 H 0.4509 0.6396 0.4608 0.0955 0.7500 Uiso R . 1
H41 H 0.4915 0.6550 0.4879 0.0980 0.2500 Uiso R . 2
H42 H 0.4843 0.5943 0.4906 0.0980 0.2500 Uiso R . 2
H43 H 0.5104 0.6255 0.4773 0.0980 0.2500 Uiso R . 2
H21 H 0.3864 0.6201 0.4913 0.0704 0.2500 Uiso R . 2
H22 H 0.3765 0.5584 0.4942 0.0704 0.2500 Uiso R . 2
H23 H 0.3391 0.5667 0.4836 0.0704 0.2500 Uiso R . 2
H31 H 0.4335 0.6688 0.4701 0.0980 0.2500 Uiso R . 2
H32 H 0.3869 0.6145 0.4625 0.0980 0.2500 Uiso R . 2
H33 H 0.4525 0.6382 0.4598 0.0980 0.2500 Uiso R . 2
H20 H 0.2758 0.2410 0.4450 0.0443 1.0000 Uiso R . .
H690 H 0.3173 0.3954 0.4269 0.0448 1.0000 Uiso R . .
H270 H 0.3690 0.2153 0.3981 0.0519 1.0000 Uiso R . .
H50 H 0.4026 0.3398 0.4755 0.0896 0.5000 Uiso R . .
H51 H 0.4270 0.3128 0.4765 0.0896 0.5000 Uiso R . .
H30 H 0.1506 0.3622 0.4321 0.0847 0.5000 Uiso R . .
H300 H 0.1606 0.3396 0.4203 0.0847 0.5000 Uiso R . .
H10 H 0.5582 0.2562 0.4053 0.0953 1.0000 Uiso R . .
H100 H 0.5189 0.2578 0.4127 0.0953 1.0000 Uiso R . .
H40 H 0.3497 0.2984 0.4183 0.0619 0.5000 Uiso R . .
H420 H 0.4885 0.1575 0.4113 0.0933 1.0000 Uiso R . .
H510 H 0.3501 0.3297 0.4765 0.0862 1.0000 Uiso R . .

loop_
_atom_site_aniso_label
_atom_site_aniso_U_11
_atom_site_aniso_U_22
_atom_site_aniso_U_33
_atom_site_aniso_U_23
_atom_site_aniso_U_13
_atom_site_aniso_U_12
Fe1 0.0416(9) 0.0243(8) 0.0606(9) 0.0106(6) 0.0213(6) 0.0122(6)
Fe3 0.0353(8) 0.0262(8) 0.0755(10) 0.0084(6) 0.0284(6) 0.0159(6)
Fe5 0.0454(9) 0.0399(9) 0.0774(10) 0.0324(7) 0.0323(7) 0.0298(7)
B71 0.050(3) 0.050(3) 0.068(5) 0.0000 0.0000 0.0250(13)
F70 0.052(3) 0.068(3) 0.133(4) -0.019(3) -0.007(3) 0.022(2)
F72 0.151(7) 0.151(7) 0.068(5) 0.0000 0.0000 0.075(4)
N7 0.042(4) 0.031(3) 0.066(4) -0.001(2) 0.021(3) 0.020(3)
N21 0.051(4) 0.031(3) 0.179(9) 0.014(4) 0.048(5) 0.026(3)
N32 0.040(4) 0.034(3) 0.092(5) 0.015(3) 0.021(4) 0.011(3)
N42 0.097(5) 0.087(6) 0.076(3) 0.043(4) 0.038(3) 0.065(5)
N51 0.121(6) 0.040(3) 0.056(4) -0.001(3) 0.032(3) 0.040(3)
N58 0.048(4) 0.037(3) 0.081(4) 0.020(3) 0.027(3) 0.021(3)
O2 0.035(3) 0.018(2) 0.053(3) 0.012(2) 0.025(2) 0.007(2)
O4 0.045(3) 0.036(3) 0.082(4) 0.014(3) 0.021(3) 0.023(3)
O6 0.049(3) 0.047(3) 0.080(4) 0.034(3) 0.025(3) 0.031(3)
O11 0.053(4) 0.035(3) 0.080(3) 0.003(2) 0.030(3) 0.023(3)
O27 0.045(3) 0.037(3) 0.063(3) 0.008(2) 0.026(3) 0.030(3)
O28 0.067(4) 0.067(4) 0.083(4) 0.044(3) 0.034(3) 0.049(4)
O33 0.057(4) 0.036(3) 0.093(5) 0.004(3) 0.003(3) 0.017(3)
O55 0.055(4) 0.033(2) 0.063(4) 0.011(2) 0.020(3) 0.012(3)
O59 0.042(3) 0.041(3) 0.083(3) 0.015(3) 0.027(3) 0.017(3)
O69 0.036(3) 0.018(2) 0.062(3) 0.008(2) 0.027(2) 0.015(2)
C8 0.036(4) 0.035(4) 0.058(4) 0.000(3) 0.013(3) 0.019(3)
C9 0.036(4) 0.037(2) 0.052(4) -0.001(2) 0.007(3) 0.022(3)
C10 0.030(4) 0.037(2) 0.067(4) 0.000(2) 0.014(3) 0.021(3)
C12 0.045(4) 0.037(3) 0.069(4) -0.004(2) 0.011(3) 0.021(3)
C13 0.052(5) 0.044(3) 0.064(4) -0.004(3) 0.013(3) 0.028(3)
C14 0.053(4) 0.043(3) 0.050(3) 0.004(3) 0.011(3) 0.027(3)
C15 0.036(4) 0.039(3) 0.049(3) 0.002(2) 0.003(3) 0.023(3)
C16 0.048(5) 0.062(3) 0.050(3) 0.007(3) 0.010(2) 0.028(3)
C17 0.056(5) 0.063(5) 0.045(5) 0.005(4) 0.008(3) 0.034(4)
C18 0.086(7) 0.055(3) 0.068(6) 0.021(4) 0.033(4) 0.038(4)
C19 0.074(7) 0.117(8) 0.061(4) 0.019(5) -0.002(4) 0.050(6)
C20 0.049(5) 0.040(3) 0.106(7) -0.016(3) 0.016(4) 0.012(3)
C22 0.071(6) 0.033(3) 0.258(13) 0.005(6) 0.066(8) 0.019(3)
C23 0.062(6) 0.040(6) 0.243(11) 0.011(9) 0.057(8) 0.012(5)
C24 0.071(7) 0.051(6) 0.242(11) 0.011(9) 0.050(8) 0.034(6)
C25 0.070(7) 0.088(9) 0.236(14) 0.014(9) 0.049(10) 0.046(7)
C26 0.056(5) 0.049(6) 0.204(14) 0.006(7) 0.057(7) 0.029(4)
C29 0.057(5) 0.051(4) 0.078(3) 0.039(3) 0.030(4) 0.035(5)
C30 0.060(5) 0.058(5) 0.089(3) 0.021(3) 0.019(5) 0.030(5)
C31 0.057(6) 0.054(5) 0.095(6) 0.022(4) 0.021(5) 0.026(5)
C34 0.120(9) 0.096(6) 0.071(4) -0.004(4) -0.014(6) 0.077(7)
C35 0.137(9) 0.070(6) 0.106(3) -0.006(3) -0.009(5) 0.050(7)
C39 0.146(10) 0.061(6) 0.098(3) 0.021(4) 0.014(7) 0.074(7)
C40 0.079(6) 0.063(5) 0.095(3) 0.037(3) 0.039(5) 0.052(5)
C41 0.097(5) 0.057(5) 0.094(4) 0.040(3) 0.039(5) 0.050(5)
C43 0.086(7) 0.110(8) 0.082(4) 0.031(5) 0.017(4) 0.076(6)
C44 0.069(6) 0.105(6) 0.096(6) 0.051(6) 0.031(5) 0.064(6)
C45 0.057(5) 0.093(5) 0.060(5) 0.024(5) 0.019(4) 0.054(5)
C46 0.055(5) 0.042(4) 0.063(5) -0.007(3) 0.018(4) 0.007(4)
C47 0.052(5) 0.038(4) 0.061(5) 0.004(3) 0.011(4) 0.011(3)
C48 0.058(5) 0.043(5) 0.058(5) -0.002(3) 0.013(4) 0.016(4)
C49 0.090(6) 0.037(4) 0.070(5) 0.017(3) 0.031(4) 0.032(4)
C50 0.131(7) 0.053(4) 0.056(5) 0.009(3) 0.036(4) 0.040(3)
C52 0.077(6) 0.052(4) 0.087(6) 0.016(4) 0.041(4) 0.028(4)
C53 0.073(6) 0.052(3) 0.090(6) 0.019(3) 0.043(5) 0.032(4)
C54 0.056(5) 0.034(2) 0.080(5) 0.014(3) 0.028(4) 0.020(3)
C56 0.050(5) 0.039(3) 0.091(5) 0.020(3) 0.031(4) 0.020(4)
C57 0.044(5) 0.030(3) 0.087(5) 0.020(3) 0.029(4) 0.011(4)
C60 0.044(5) 0.037(3) 0.108(6) 0.015(3) 0.044(5) 0.008(4)
C61 0.056(6) 0.065(2) 0.087(5) 0.008(3) 0.028(4) 0.018(4)
C62 0.059(6) 0.059(3) 0.105(7) 0.004(4) 0.051(5) 0.024(4)

loop_
_atom_type_symbol
_atom_type_scat_dispersion_real
_atom_type_scat_dispersion_imag
_atom_type_scat_Cromer_Mann_a1
_atom_type_scat_Cromer_Mann_b1
_atom_type_scat_Cromer_Mann_a2
_atom_type_scat_Cromer_Mann_b2
_atom_type_scat_Cromer_Mann_a3
_atom_type_scat_Cromer_Mann_b3
_atom_type_scat_Cromer_Mann_a4
_atom_type_scat_Cromer_Mann_b4
_atom_type_scat_Cromer_Mann_c
_atom_type_scat_source
C 0.0181 0.0091 2.3100 20.8439 1.0200 10.2075 1.5886 0.5687 0.8650 51.6512 0.2156 'International Tables Vol C 4.2.6.8 and 6.1.1.4'
H 0.0000 0.0000 0.4930 10.5109 0.3229 26.1257 0.1402 3.1424 0.0408 57.7998 0.0030 'International Tables Vol C 4.2.6.8 and 6.1.1.4'
B 0.0090 0.0039 2.0545 23.2185 1.3326 1.0210 1.0979 60.3498 0.7068 0.1403 -0.1932 'International Tables Vol C 4.2.6.8 and 6.1.1.4'
N 0.0311 0.0180 12.2126 0.0057 3.1322 9.8933 2.0125 28.9975 1.1663 0.5826 -11.5290 'International Tables Vol C 4.2.6.8 and 6.1.1.4'
O 0.0492 0.0322 3.0485 13.2771 2.2868 5.7011 1.5463 0.3239 0.8670 32.9089 0.2508 'International Tables Vol C 4.2.6.8 and 6.1.1.4'
F 0.0727 0.0534 3.5392 10.2825 2.6412 4.2944 1.5170 0.2615 1.0243 26.1476 0.2776 'International Tables Vol C 4.2.6.8 and 6.1.1.4'
Fe -1.1336 3.1974 11.7695 4.7611 7.3573 0.3072 3.5222 15.3535 2.3045 76.8805 1.0369 'International Tables Vol C 4.2.6.8 and 6.1.1.4'

loop_
_geom_angle_atom_site_label_1
_geom_angle_site_symmetry_1
_geom_angle_atom_site_label_2
_geom_angle_atom_site_label_3
_geom_angle_site_symmetry_3
_geom_angle
_geom_angle_publ_flag
N58 . Fe1 O2 . 158.5(3) yes
N58 . Fe1 O4 . 87.8(3) yes
O2 . Fe1 O4 . 92.4(2) yes
N58 . Fe1 O33 . 101.5(3) yes
O2 . Fe1 O33 . 100.0(2) yes
O4 . Fe1 O33 . 88.2(3) yes
N58 . Fe1 O55 . 87.0(3) yes
O2 . Fe1 O55 . 94.5(2) yes
O4 . Fe1 O55 . 172.2(3) yes
O33 . Fe1 O55 . 87.2(3) yes
N58 . Fe1 O69 . 83.7(2) yes
O2 . Fe1 O69 . 74.8(2) yes
O4 . Fe1 O69 . 88.3(2) yes
O33 . Fe1 O69 . 173.6(2) yes
O55 . Fe1 O69 . 96.9(2) yes
O4 30_555 Fe3 O59 30_555 90.8(2) yes
O4 30_555 Fe3 N7 . 86.5(2) yes
O59 30_555 Fe3 N7 . 106.1(3) yes
O4 30_555 Fe3 O2 . 88.9(2) yes
O59 30_555 Fe3 O2 . 172.3(2) yes
N7 . Fe3 O2 . 81.5(2) yes
O4 30_555 Fe3 O11 . 172.2(2) yes
O59 30_555 Fe3 O11 . 88.6(3) yes
N7 . Fe3 O11 . 86.3(2) yes
O2 . Fe3 O11 . 92.7(2) yes
O4 30_555 Fe3 O69 . 93.7(2) yes
O59 30_555 Fe3 O69 . 98.5(2) yes
N7 . Fe3 O69 . 155.4(3) yes
O2 . Fe3 O69 . 73.8(2) yes
O11 . Fe3 O69 . 94.0(2) yes
O27 30_555 Fe5 N32 . 86.3(2) yes
O27 30_555 Fe5 O4 . 89.1(2) yes
N32 . Fe5 O4 . 86.4(3) yes
O27 30_555 Fe5 O6 . 171.8(2) yes
N32 . Fe5 O6 . 101.0(3) yes
O4 . Fe5 O6 . 87.8(2) yes
O27 30_555 Fe5 O27 . 74.5(2) yes
N32 . Fe5 O27 . 160.8(2) yes
O4 . Fe5 O27 . 92.5(2) yes
O6 . Fe5 O27 . 98.1(2) yes
O27 30_555 Fe5 O28 . 95.6(2) yes
N32 . Fe5 O28 . 86.1(3) yes
O4 . Fe5 O28 . 170.9(3) yes
O6 . Fe5 O28 . 88.6(2) yes
O27 . Fe5 O28 . 96.3(3) yes
F70 13_665 B71 F70 7_655 114.1(7) yes
F70 13_665 B71 F70 . 114.1(7) yes
F70 7_655 B71 F70 . 114.1(7) yes
F70 13_665 B71 F72 . 104.3(9) yes
F70 7_655 B71 F72 . 104.3(9) yes
F70 . B71 F72 . 104.3(9) yes
F73 . B74 F75 . 109.6(7) yes
F73 . B74 F76 . 110.8(7) yes
F75 . B74 F76 . 110.4(7) yes
F73 . B74 F77 . 108.8(7) yes
F75 . B74 F77 . 107.8(7) yes
F76 . B74 F77 . 109.4(7) yes
Fe3 . N7 O6 30_555 118.8(4) yes
Fe3 . N7 C8 . 125.6(5) yes
O6 30_555 N7 C8 . 115.1(6) yes
C20 . N21 C22 . 109.2(11) yes
C20 . N21 C26 . 111.7(9) yes
C22 . N21 C26 . 107.9(7) yes
Fe5 . N32 O33 . 118.6(6) yes
Fe5 . N32 C31 . 127.0(7) yes
O33 . N32 C31 . 114.0(8) yes
C41 . N42 C43 . 110.2(10) yes
C41 . N42 C68 . 112.4(8) yes
C43 . N42 C68 . 111.0(8) yes
C41 . N42 H420 . 125.3 no
C43 . N42 H420 . 111.4 no
C68 . N42 H420 . 83.4 no
C50 . N51 C52 . 113.3(10) yes
C50 . N51 C67 . 106.3(9) yes
C52 . N51 C67 . 108.1(9) yes
C50 . N51 H510 . 110.6 no
C52 . N51 H510 . 104.5 no
C67 . N51 H510 . 114.2 no
Fe1 . N58 O59 . 118.1(5) yes
Fe1 . N58 C57 . 126.9(6) yes
O59 . N58 C57 . 114.4(6) yes
Fe3 . O2 Fe1 . 102.4(2) yes
Fe3 . O2 H20 . 128.8 no
Fe1 . O2 H20 . 128.8 no
Fe5 . O4 Fe1 . 117.1(3) yes
Fe5 . O4 Fe3 30_555 119.2(3) yes
Fe1 . O4 Fe3 30_555 116.4(3) yes
Fe5 . O4 H40 . 98.9 no
Fe1 . O4 H40 . 99.3 no
Fe3 30_555 O4 H40 . 99.2 no
N7 30_555 O6 Fe5 . 118.0(4) yes
Fe3 . O11 C10 . 130.1(5) yes
Fe5 30_555 O27 Fe5 . 103.2(2) yes
Fe5 30_555 O27 H270 . 128.3 no
Fe5 . O27 H270 . 128.4 no
Fe5 . O28 C29 . 132.4(6) yes
N32 . O33 Fe1 . 120.2(6) yes
Fe1 . O55 C54 . 133.0(5) yes
N58 . O59 Fe3 30_555 119.8(5) yes
Fe1 . O69 Fe3 . 103.9(2) yes
Fe1 . O69 H690 . 128.1 no
Fe3 . O69 H690 . 128.0 no
N7 . C8 C9 . 124.9(7) yes
N7 . C8 H81 . 117.4 no
C9 . C8 H81 . 117.7 no
C8 . C9 C10 . 122.3(7) yes
C8 . C9 C15 . 119.4(7) yes
C10 . C9 C15 . 118.4(7) yes
C9 . C10 O11 . 123.4(7) yes
C9 . C10 C12 . 118.9(7) yes
O11 . C10 C12 . 117.7(7) yes
C10 . C12 C13 . 119.6(7) yes
C10 . C12 C20 . 117.8(8) yes
C13 . C12 C20 . 122.6(8) yes
C12 . C13 C14 . 121.6(7) yes
C12 . C13 H131 . 119.1 no
C14 . C13 H131 . 119.3 no
C13 . C14 C15 . 116.7(6) yes
C13 . C14 C16 . 118.2(6) yes
C15 . C14 C16 . 125.2(6) yes
C9 . C15 C14 . 124.0(7) yes
C9 . C15 H151 . 117.9 no
C14 . C15 H151 . 118.1 no
C14 . C16 C17 . 108.8(5) yes
C14 . C16 C18 . 111.2(5) yes
C17 . C16 C18 . 108.6(5) yes
C14 . C16 C19 . 109.8(5) yes
C17 . C16 C19 . 108.1(5) yes
C18 . C16 C19 . 110.3(6) yes
C16 . C17 H171 . 109.4 no
C16 . C17 H172 . 109.7 no
H171 . C17 H172 . 109.5 no
C16 . C17 H173 . 109.4 no
H171 . C17 H173 . 109.5 no
H172 . C17 H173 . 109.5 no
C16 . C18 H181 . 109.6 no
C16 . C18 H182 . 109.3 no
H181 . C18 H182 . 109.5 no
C16 . C18 H183 . 109.5 no
H181 . C18 H183 . 109.5 no
H182 . C18 H183 . 109.5 no
C16 . C19 H191 . 109.4 no
C16 . C19 H192 . 109.6 no
H191 . C19 H192 . 109.5 no
C16 . C19 H193 . 109.3 no
H191 . C19 H193 . 109.5 no
H192 . C19 H193 . 109.5 no
C12 . C20 N21 . 113.9(8) yes
C12 . C20 H201 . 108.3 no
N21 . C20 H201 . 108.4 no
C12 . C20 H202 . 108.3 no
N21 . C20 H202 . 108.5 no
H201 . C20 H202 . 109.5 no
N21 . C22 C23 . 115.6(10) yes
N21 . C22 H221 . 107.7 no
C23 . C22 H221 . 108.4 no
N21 . C22 H222 . 108.1 no
C23 . C22 H222 . 107.4 no
H221 . C22 H222 . 109.5 no
C22 . C23 C24 . 115.0(15) yes
C22 . C23 H231 . 108.3 no
C24 . C23 H231 . 108.4 no
C22 . C23 H232 . 107.8 no
C24 . C23 H232 . 107.8 no
H231 . C23 H232 . 109.5 no
C23 . C24 C25 . 116.2(14) yes
C23 . C24 H241 . 107.3 no
C25 . C24 H241 . 108.1 no
C23 . C24 H242 . 108.0 no
C25 . C24 H242 . 107.6 no
H241 . C24 H242 . 109.5 no
C24 . C25 C25 30_555 116.6(18) yes
C24 . C25 H251 . 107.4 no
C25 30_555 C25 H251 . 107.7 no
C24 . C25 H252 . 107.9 no
C25 30_555 C25 H252 . 107.7 no
H251 . C25 H252 . 109.5 no
N21 . C26 H261 . 109.8 no
N21 . C26 H262 . 109.2 no
H261 . C26 H262 . 109.5 no
N21 . C26 H263 . 109.4 no
H261 . C26 H263 . 109.5 no
H262 . C26 H263 . 109.5 no
O28 . C29 C30 . 122.4(8) yes
O28 . C29 C40 . 117.2(10) yes
C30 . C29 C40 . 120.3(9) yes
C29 . C30 C31 . 122.8(9) yes
C29 . C30 C34 . 118.2(9) yes
C31 . C30 C34 . 118.4(10) yes
C30 . C31 N32 . 125.0(11) yes
C30 . C31 H311 . 117.4 no
N32 . C31 H311 . 117.6 no
C30 . C34 C35 . 121.5(10) yes
C30 . C34 H341 . 119.3 no
C35 . C34 H341 . 119.2 no
C34 . C35 C39 . 118.4(9) yes
C34 . C35 C36 . 116.1(9) yes
C39 . C35 C36 . 125.2(8) yes
C35 . C39 C40 . 121.3(9) yes
C35 . C39 H391 . 119.4 no
C40 . C39 H391 . 119.3 no
C39 . C40 C29 . 119.8(11) yes
C39 . C40 C41 . 120.1(9) yes
C29 . C40 C41 . 120.1(9) yes
C40 . C41 N42 . 113.8(10) yes
C40 . C41 H411 . 108.5 no
N42 . C41 H411 . 108.4 no
C40 . C41 H412 . 108.2 no
N42 . C41 H412 . 108.4 no
H411 . C41 H412 . 109.5 no
N42 . C43 C44 . 113.7(9) yes
N42 . C43 H431 . 108.8 no
C44 . C43 H431 . 108.9 no
N42 . C43 H432 . 107.9 no
C44 . C43 H432 . 108.0 no
H431 . C43 H432 . 109.5 no
C43 . C44 C45 . 118.3(11) yes
C43 . C44 H441 . 107.2 no
C45 . C44 H441 . 107.6 no
C43 . C44 H442 . 106.9 no
C45 . C44 H442 . 107.2 no
H441 . C44 H442 . 109.5 no
C46 30_555 C45 C44 . 111.9(9) yes
C46 30_555 C45 H451 . 108.8 no
C44 . C45 H451 . 108.7 no
C46 30_555 C45 H452 . 108.9 no
C44 . C45 H452 . 109.1 no
H451 . C45 H452 . 109.5 no
C45 30_555 C46 C47 . 113.7(8) yes
C45 30_555 C46 H461 . 108.4 no
C47 . C46 H461 . 108.4 no
C45 30_555 C46 H462 . 108.4 no
C47 . C46 H462 . 108.5 no
H461 . C46 H462 . 109.5 no
C46 . C47 C48 . 113.6(8) yes
C46 . C47 H471 . 108.4 no
C48 . C47 H471 . 108.3 no
C46 . C47 H472 . 108.4 no
C48 . C47 H472 . 108.6 no
H471 . C47 H472 . 109.5 no
C47 . C48 C49 . 112.3(8) yes
C47 . C48 H481 . 108.9 no
C49 . C48 H481 . 108.7 no
C47 . C48 H482 . 108.6 no
C49 . C48 H482 . 108.8 no
H481 . C48 H482 . 109.5 no
C48 . C49 C50 . 114.0(10) yes
C48 . C49 H491 . 108.5 no
C50 . C49 H491 . 108.4 no
C48 . C49 H492 . 108.4 no
C50 . C49 H492 . 108.1 no
H491 . C49 H492 . 109.5 no
C49 . C50 N51 . 114.7(8) yes
C49 . C50 H501 . 108.3 no
N51 . C50 H501 . 108.3 no
C49 . C50 H502 . 108.0 no
N51 . C50 H502 . 108.0 no
H501 . C50 H502 . 109.5 no
N51 . C52 C53 . 117.9(9) yes
N51 . C52 H521 . 107.2 no
C53 . C52 H521 . 107.3 no
N51 . C52 H522 . 107.3 no
C53 . C52 H522 . 107.4 no
H521 . C52 H522 . 109.5 no
C52 . C53 C54 . 118.3(9) yes
C52 . C53 C62 . 122.7(9) yes
C54 . C53 C62 . 119.0(8) yes
C53 . C54 O55 . 116.5(7) yes
C53 . C54 C56 . 119.7(9) yes
O55 . C54 C56 . 123.8(8) yes
C54 . C56 C57 . 122.9(8) yes
C54 . C56 C60 . 118.3(9) yes
C57 . C56 C60 . 118.7(8) yes
C56 . C57 N58 . 124.2(7) yes
C56 . C57 H571 . 118.0 no
N58 . C57 H571 . 117.8 no
C56 . C60 C61 . 124.7(8) yes
C56 . C60 H601 . 117.8 no
C61 . C60 H601 . 117.5 no
C60 . C61 C62 . 115.9(7) yes
C60 . C61 C63 . 125.2(7) yes
C62 . C61 C63 . 118.9(7) yes
C53 . C62 C61 . 122.4(8) yes
C53 . C62 H621 . 118.7 no
C61 . C62 H621 . 118.8 no
N51 . C67 H671 . 108.5 no
N51 . C67 H672 . 111.4 no
H671 . C67 H672 . 109.5 no
N51 . C67 H673 . 108.5 no
H671 . C67 H673 . 109.5 no
H672 . C67 H673 . 109.5 no
N42 . C68 H681 . 109.7 no
N42 . C68 H682 . 110.0 no
H681 . C68 H682 . 109.5 no
N42 . C68 H683 . 108.7 no
H681 . C68 H683 . 109.5 no
H682 . C68 H683 . 109.5 no
C35 . C36 C37 . 109.0(6) yes
C35 . C36 C38 . 110.3(6) yes
C37 . C36 C38 . 109.8(6) yes
C35 . C36 C1 . 109.6(6) yes
C37 . C36 C1 . 110.2(6) yes
C38 . C36 C1 . 108.1(6) yes
C36 . C37 H371 . 109.3 no
C36 . C37 H372 . 109.5 no
H371 . C37 H372 . 109.5 no
C36 . C37 H373 . 109.6 no
H371 . C37 H373 . 109.5 no
H372 . C37 H373 . 109.5 no
C36 . C38 H381 . 109.4 no
C36 . C38 H382 . 109.5 no
H381 . C38 H382 . 109.5 no
C36 . C38 H383 . 109.5 no
H381 . C38 H383 . 109.5 no
H382 . C38 H383 . 109.5 no
C36 . C1 H11 . 109.5 no
C36 . C1 H12 . 109.3 no
H11 . C1 H12 . 109.5 no
C36 . C1 H13 . 109.5 no
H11 . C1 H13 . 109.5 no
H12 . C1 H13 . 109.5 no
C63 . C66 H661 . 109.5 no
C63 . C66 H662 . 110.1 no
H661 . C66 H662 . 109.5 no
C63 . C66 H663 . 108.8 no
H661 . C66 H663 . 109.5 no
H662 . C66 H663 . 109.5 no
C63 . C65 H651 . 109.2 no
C63 . C65 H652 . 109.3 no
H651 . C65 H652 . 109.5 no
C63 . C65 H653 . 109.9 no
H651 . C65 H653 . 109.5 no
H652 . C65 H653 . 109.5 no
C63 . C64 H641 . 109.8 no
C63 . C64 H642 . 109.7 no
H641 . C64 H642 . 109.5 no
C63 . C64 H643 . 108.9 no
H641 . C64 H643 . 109.5 no
H642 . C64 H643 . 109.5 no
C65 . C63 C66 . 107.3(6) yes
C65 . C63 C61 . 109.0(6) yes
C66 . C63 C61 . 108.9(6) yes
C65 . C63 C64 . 111.1(6) yes
C66 . C63 C64 . 109.1(6) yes
C61 . C63 C64 . 111.4(6) yes
C63 . C4 H41 . 109.3 no
C63 . C4 H42 . 111.6 no
H41 . C4 H42 . 109.5 no
C63 . C4 H43 . 107.4 no
H41 . C4 H43 . 109.5 no
H42 . C4 H43 . 109.5 no
C63 . C2 H21 . 109.7 no
C63 . C2 H22 . 107.1 no
H21 . C2 H22 . 109.5 no
C63 . C2 H23 . 111.5 no
H21 . C2 H23 . 109.5 no
H22 . C2 H23 . 109.5 no
C63 . C3 H31 . 109.5 no
C63 . C3 H32 . 107.1 no
H31 . C3 H32 . 109.5 no
C63 . C3 H33 . 111.8 no
H31 . C3 H33 . 109.5 no
H32 . C3 H33 . 109.5 no
H10 . O1 H100 . 100.4 no
H30 . O3 H300 . 113.6 no
H50 . O5 H51 . 88.3 no

loop_
_geom_bond_atom_site_label_1
_geom_bond_atom_site_label_2
_geom_bond_site_symmetry_2
_geom_bond_distance
_geom_bond_publ_flag
Fe1 N58 . 2.110(7) yes
Fe1 O2 . 1.961(5) yes
Fe1 O4 . 2.014(6) yes
Fe1 O33 . 1.952(7) yes
Fe1 O55 . 1.893(6) yes
Fe1 O69 . 2.069(5) yes
Fe3 O4 30_555 1.978(5) yes
Fe3 O59 30_555 1.955(6) yes
Fe3 N7 . 2.138(6) yes
Fe3 O2 . 2.113(5) yes
Fe3 O11 . 1.906(5) yes
Fe3 O69 . 1.963(5) yes
Fe5 O27 30_555 2.082(5) yes
Fe5 N32 . 2.104(9) yes
Fe5 O4 . 2.019(5) yes
Fe5 O6 . 2.002(5) yes
Fe5 O27 . 1.942(6) yes
Fe5 O28 . 1.921(6) yes
B71 F70 13_665 1.357(8) yes
B71 F70 7_655 1.357(8) yes
B71 F70 . 1.357(8) yes
B71 F72 . 1.45(2) yes
B74 F73 . 1.382(8) yes
B74 F75 . 1.385(6) yes
B74 F76 . 1.386(6) yes
B74 F77 . 1.389(8) yes
N7 O6 30_555 1.375(8) yes
N7 C8 . 1.294(10) yes
N21 C20 . 1.487(15) yes
N21 C22 . 1.520(13) yes
N21 C26 . 1.511(13) yes
N32 O33 . 1.383(10) yes
N32 C31 . 1.306(13) yes
N42 C41 . 1.479(13) yes
N42 C43 . 1.512(15) yes
N42 C68 . 1.476(15) yes
N42 H420 . 0.850 no
N51 C50 . 1.485(14) yes
N51 C52 . 1.408(14) yes
N51 C67 . 1.562(17) yes
N51 H510 . 0.850 no
N58 O59 . 1.386(9) yes
N58 C57 . 1.300(12) yes
O2 H20 . 0.850 no
O4 H40 . 0.850 no
O11 C10 . 1.315(10) yes
O27 H270 . 0.850 no
O28 C29 . 1.314(10) yes
O55 C54 . 1.351(11) yes
O69 H690 . 0.850 no
C8 C9 . 1.452(11) yes
C8 H81 . 0.950 no
C9 C10 . 1.419(11) yes
C9 C15 . 1.398(11) yes
C10 C12 . 1.401(12) yes
C12 C13 . 1.416(12) yes
C12 C20 . 1.497(13) yes
C13 C14 . 1.409(11) yes
C13 H131 . 0.950 no
C14 C15 . 1.376(10) yes
C14 C16 . 1.518(7) yes
C15 H151 . 0.950 no
C16 C17 . 1.540(7) yes
C16 C18 . 1.515(6) yes
C16 C19 . 1.526(6) yes
C17 H171 . 0.950 no
C17 H172 . 0.950 no
C17 H173 . 0.950 no
C18 H181 . 0.950 no
C18 H182 . 0.950 no
C18 H183 . 0.950 no
C19 H191 . 0.950 no
C19 H192 . 0.950 no
C19 H193 . 0.950 no
C20 H201 . 0.950 no
C20 H202 . 0.950 no
C22 C23 . 1.486(17) yes
C22 H221 . 0.950 no
C22 H222 . 0.950 no
C23 C24 . 1.41(2) yes
C23 H231 . 0.950 no
C23 H232 . 0.950 no
C24 C25 . 1.560(18) yes
C24 H241 . 0.950 no
C24 H242 . 0.950 no
C25 C25 30_555 1.50(4) yes
C25 H251 . 0.950 no
C25 H252 . 0.950 no
C26 H261 . 0.950 no
C26 H262 . 0.950 no
C26 H263 . 0.950 no
C29 C30 . 1.424(15) yes
C29 C40 . 1.363(14) yes
C30 C31 . 1.426(15) yes
C30 C34 . 1.409(15) yes
C31 H311 . 0.950 no
C34 C35 . 1.425(16) yes
C34 H341 . 0.950 no
C35 C39 . 1.340(16) yes
C35 C36 . 1.562(8) yes
C39 C40 . 1.453(15) yes
C39 H391 . 0.950 no
C40 C41 . 1.498(17) yes
C41 H411 . 0.950 no
C41 H412 . 0.950 no
C43 C44 . 1.519(14) yes
C43 H431 . 0.950 no
C43 H432 . 0.950 no
C44 C45 . 1.489(15) yes
C44 H441 . 0.950 no
C44 H442 . 0.950 no
C45 C46 30_555 1.536(13) yes
C45 H451 . 0.950 no
C45 H452 . 0.950 no
C46 C47 . 1.539(14) yes
C46 H461 . 0.950 no
C46 H462 . 0.950 no
C47 C48 . 1.506(13) yes
C47 H471 . 0.950 no
C47 H472 . 0.950 no
C48 C49 . 1.508(13) yes
C48 H481 . 0.950 no
C48 H482 . 0.950 no
C49 C50 . 1.514(16) yes
C49 H491 . 0.950 no
C49 H492 . 0.950 no
C50 H501 . 0.950 no
C50 H502 . 0.950 no
C52 C53 . 1.509(13) yes
C52 H521 . 0.950 no
C52 H522 . 0.950 no
C53 C54 . 1.407(14) yes
C53 C62 . 1.407(15) yes
C54 C56 . 1.383(12) yes
C56 C57 . 1.470(14) yes
C56 C60 . 1.398(14) yes
C57 H571 . 0.950 no
C60 C61 . 1.369(13) yes
C60 H601 . 0.950 no
C61 C62 . 1.392(13) yes
C61 C63 . 1.532(6) yes
C62 H621 . 0.950 no
C67 H671 . 0.950 no
C67 H672 . 0.950 no
C67 H673 . 0.950 no
C68 H681 . 0.950 no
C68 H682 . 0.950 no
C68 H683 . 0.950 no
C36 C37 . 1.561(8) yes
C36 C38 . 1.565(6) yes
C36 C1 . 1.560(6) yes
C37 H371 . 0.950 no
C37 H372 . 0.950 no
C37 H373 . 0.950 no
C38 H381 . 0.950 no
C38 H382 . 0.950 no
C38 H383 . 0.950 no
C1 H11 . 0.950 no
C1 H12 . 0.950 no
C1 H13 . 0.950 no
C66 C63 . 1.545(6) yes
C66 H661 . 0.950 no
C66 H662 . 0.950 no
C66 H663 . 0.950 no
C65 C63 . 1.539(6) yes
C65 H651 . 0.950 no
C65 H652 . 0.950 no
C65 H653 . 0.950 no
C64 C63 . 1.507(7) yes
C64 H641 . 0.950 no
C64 H642 . 0.950 no
C64 H643 . 0.950 no
C4 H41 . 0.950 no
C4 H42 . 0.950 no
C4 H43 . 0.950 no
C2 H21 . 0.950 no
C2 H22 . 0.950 no
C2 H23 . 0.950 no
C3 H31 . 0.950 no
C3 H32 . 0.950 no
C3 H33 . 0.950 no
O1 H10 . 0.850 no
O1 H100 . 0.850 no
O3 H30 . 0.850 no
O3 H300 . 0.850 no
O5 H50 . 0.850 no
O5 H51 . 0.850 no

loop_
_platon_squeeze_void_nr
_platon_squeeze_void_average_x
_platon_squeeze_void_average_y
_platon_squeeze_void_average_z
_platon_squeeze_void_volume
_platon_squeeze_void_count_electrons
1 0.000 0.000 0.000 31.5 0.0
2 0.500 0.000 0.000 65.8 3.1
3 1.000 0.000 0.128 621.6 143.8
4 0.000 0.000 0.250 708.1 137.6
5 0.000 0.000 0.372 622.7 138.8
6 0.500 0.000 0.500 66.1 2.2
7 0.000 0.000 0.500 31.5 0.7
8 0.000 0.000 0.628 621.4 134.5
9 0.000 0.000 0.750 708.1 137.3
10 0.000 0.000 0.872 622.8 139.1
11 0.667 0.333 0.083 703.1 136.8
12 0.667 0.333 0.583 703.2 137.0
13 0.884 0.025 0.479 8.7 -0.3
14 0.140 0.025 0.979 8.7 -0.5
15 0.667 0.334 0.461 636.6 144.2
16 0.667 0.334 0.961 636.6 134.7
17 0.833 0.168 0.167 59.7 1.8
18 0.140 0.115 0.479 8.8 -0.3
19 0.336 0.168 0.667 59.4 2.7
20 0.975 0.116 0.979 8.7 -0.6
21 0.336 0.167 0.167 59.6 1.8
22 0.832 0.167 0.667 59.8 2.7
23 0.116 0.140 0.020 8.8 -0.5
24 0.025 0.140 0.520 8.7 -0.5
25 0.667 0.334 0.206 638.6 138.7
26 0.667 0.334 0.705 638.7 138.2
27 0.551 0.193 0.313 9.4 -0.6
28 0.642 0.193 0.813 9.3 -0.3
29 0.691 0.218 0.354 9.1 -0.4
30 0.526 0.218 0.854 9.3 -0.4
31 0.167 0.336 0.333 60.0 2.5
32 0.168 0.335 0.833 59.7 1.7
33 0.667 0.333 0.333 29.5 0.0
34 0.667 0.333 0.833 29.4 0.7
35 0.526 0.308 0.354 9.1 -0.5
36 0.782 0.309 0.854 9.1 -0.4
37 0.333 0.667 0.417 703.1 136.9
38 0.333 0.667 0.917 703.2 136.9
39 0.807 0.358 0.313 9.3 -0.6
40 0.551 0.358 0.813 9.3 -0.4
41 0.334 0.667 0.294 637.9 134.4
42 0.334 0.667 0.795 638.1 143.8
43 0.642 0.449 0.313 9.3 -0.6
44 0.499 0.501 0.501 63.8 1.9
45 0.807 0.449 0.813 9.4 -0.4
46 1.002 0.502 1.001 64.5 2.8
47 0.498 0.501 0.001 63.8 2.7
48 1.002 0.501 0.501 64.3 1.9
49 0.782 0.474 0.354 9.3 -0.5
50 0.691 0.474 0.854 9.1 -0.5
51 0.333 0.667 0.039 634.8 138.1
52 0.333 0.667 0.539 634.8 138.5
53 0.309 0.526 0.146 9.1 -0.3
54 0.218 0.526 0.646 9.3 -0.5
55 0.193 0.551 0.187 9.4 -0.4
56 0.358 0.551 0.687 9.2 -0.4
57 0.833 0.667 0.167 57.7 1.6
58 0.833 0.667 0.667 57.9 2.4
59 0.333 0.667 0.167 29.5 0.7
60 0.333 0.667 0.667 29.5 0.0
61 0.449 0.642 0.187 9.2 -0.4
62 0.193 0.642 0.687 9.3 -0.5
63 0.218 0.691 0.146 9.1 -0.4
64 0.474 0.691 0.646 9.1 -0.6
65 0.474 0.782 0.146 9.3 -0.4
66 0.667 0.833 0.333 58.2 2.3
67 0.309 0.782 0.646 9.1 -0.6
68 0.167 0.833 0.833 58.4 1.6
69 0.167 0.833 0.333 58.4 2.4
70 0.667 0.833 0.833 58.3 1.5
71 0.358 0.807 0.187 9.3 -0.5
72 0.449 0.807 0.687 9.4 -0.5
73 0.975 0.860 0.479 8.7 -0.3
74 0.884 0.860 0.979 8.8 -0.5
75 0.025 0.884 0.020 8.8 -0.4
76 0.860 0.884 0.520 8.8 -0.4
77 0.860 0.975 0.020 8.8 -0.5
78 0.116 0.975 0.520 8.8 -0.4
